data_2236555
loop_
_publ_author_name
'Khan, Ashraf Y.'
'Fathima, Nikhath'
'Kalashetti, Mallikarjun B.'
'Begum, Noor Shahina'
'Khazi, I. M.'

_publ_section_title
;
 2-Amino-4-methyl-4,5,6,7-tetrahydro-1-benzothiophene-3-carbonitrile
;
_journal_coeditor_code PV2585
_journal_issue 10
_journal_name_full 'Acta Crystallographica Section E'
_journal_page_first o3025
_journal_paper_doi 10.1107/S160053681204010X
_journal_volume 68
_journal_year 2012
_chemical_formula_iupac 'C10 H12 N2 S'
_chemical_formula_moiety 'C10 H12 N2 S'
_chemical_formula_sum 'C10 H12 N2 S'
_chemical_formula_weight 192.28
_chemical_name_systematic
;
2-Amino-4-methyl-4,5,6,7-tetrahydro-1-benzothiophene-3-carbonitrile
;
_space_group_IT_number 14
_symmetry_cell_setting monoclinic
_symmetry_space_group_name_Hall '-P 2ybc'
_symmetry_space_group_name_H-M 'P 1 21/c 1'
_atom_sites_solution_hydrogens geom
_atom_sites_solution_primary direct
_atom_sites_solution_secondary difmap
_cell_angle_alpha 90.00
_cell_angle_beta 100.221(2)
_cell_angle_gamma 90.00
_cell_formula_units_Z 4
_cell_length_a 9.6771(2)
_cell_length_b 7.6364(2)
_cell_length_c 13.8156(3)
_cell_measurement_reflns_used 2195
_cell_measurement_temperature 296(2)
_cell_measurement_theta_max 27.00
_cell_measurement_theta_min 2.14
_cell_volume 1004.75(4)
_computing_cell_refinement 'SMART (Bruker, 1998)'
_computing_data_collection 'SMART (Bruker, 1998)'
_computing_data_reduction 'SAINT-Plus (Bruker, 1998)'
_computing_molecular_graphics
;
ORTEP-3 (Farrugia, 1997) and CAMERON (Watkin <i>et al.</i>,
1996)
;
_computing_publication_material 'WinGX (Farrugia, 1999)'
_computing_structure_refinement 'SHELXL97 (Sheldrick, 2008)'
_computing_structure_solution 'SHELXS97 (Sheldrick, 2008)'
_diffrn_ambient_temperature 296(2)
_diffrn_measured_fraction_theta_full 0.999
_diffrn_measured_fraction_theta_max 0.999
_diffrn_measurement_device_type 'Bruker SMART APEX CCD detector'
_diffrn_measurement_method \w
_diffrn_radiation_monochromator graphite
_diffrn_radiation_source 'fine-focus sealed tube'
_diffrn_radiation_type MoK\a
_diffrn_radiation_wavelength 0.71073
_diffrn_reflns_av_R_equivalents 0.0243
_diffrn_reflns_av_sigmaI/netI 0.0226
_diffrn_reflns_limit_h_max 12
_diffrn_reflns_limit_h_min -12
_diffrn_reflns_limit_k_max 9
_diffrn_reflns_limit_k_min -9
_diffrn_reflns_limit_l_max 17
_diffrn_reflns_limit_l_min -17
_diffrn_reflns_number 8861
_diffrn_reflns_theta_full 27.00
_diffrn_reflns_theta_max 27.00
_diffrn_reflns_theta_min 2.14
_diffrn_standards_number 0
_exptl_absorpt_coefficient_mu 0.276
_exptl_absorpt_correction_T_max 0.9571
_exptl_absorpt_correction_T_min 0.9520
_exptl_absorpt_correction_type multi-scan
_exptl_absorpt_process_details '(SADABS; Bruker, 1998)'
_exptl_crystal_colour yellow
_exptl_crystal_density_diffrn 1.271
_exptl_crystal_density_method 'not measured'
_exptl_crystal_description block
_exptl_crystal_F_000 408
_exptl_crystal_size_max 0.18
_exptl_crystal_size_mid 0.16
_exptl_crystal_size_min 0.16
_refine_diff_density_max 0.156
_refine_diff_density_min -0.250
_refine_ls_extinction_method none
_refine_ls_goodness_of_fit_ref 1.055
_refine_ls_hydrogen_treatment constr
_refine_ls_matrix_type full
_refine_ls_number_parameters 125
_refine_ls_number_reflns 2195
_refine_ls_number_restraints 0
_refine_ls_restrained_S_all 1.055
_refine_ls_R_factor_all 0.0476
_refine_ls_R_factor_gt 0.0393
_refine_ls_shift/su_max 0.000
_refine_ls_shift/su_mean 0.000
_refine_ls_structure_factor_coef Fsqd
_refine_ls_weighting_details 'calc w = 1/[\s^2^(Fo^2^)+(0.0678P)^2^+0.1371P] where P=(Fo^2^+2Fc^2^)/3'
_refine_ls_weighting_scheme calc
_refine_ls_wR_factor_gt 0.1130
_refine_ls_wR_factor_ref 0.1180
_reflns_number_gt 1812
_reflns_number_total 2195
_reflns_threshold_expression I>2\s(I)
_cod_data_source_file pv2585.cif
_cod_data_source_block I
_cod_original_sg_symbol_H-M 'P 21/c'
_cod_database_code 2236555
_cod_database_fobs_code 2236555

loop_
_symmetry_equiv_pos_as_xyz
'x, y, z'
'-x, y+1/2, -z+1/2'
'-x, -y, -z'
'x, -y-1/2, z-1/2'

loop_
_atom_site_type_symbol
_atom_site_label
_atom_site_fract_x
_atom_site_fract_y
_atom_site_fract_z
_atom_site_U_iso_or_equiv
_atom_site_adp_type
_atom_site_calc_flag
_atom_site_refinement_flags
_atom_site_occupancy
_atom_site_symmetry_multiplicity
_atom_site_disorder_assembly
_atom_site_disorder_group
S S1 0.71234(4) 0.00203(5) 0.83213(3) 0.05244(18) Uani d . 1 1 . .
C C3 0.65478(15) 0.14987(19) 0.98594(10) 0.0421(3) Uani d . 1 1 . .
C C1 0.59583(16) 0.2640(2) 1.04856(10) 0.0472(4) Uani d . 1 1 . .
N N2 0.54845(17) 0.3532(2) 1.10080(11) 0.0653(4) Uani d . 1 1 . .
C C2 0.63578(15) 0.17225(19) 0.88557(10) 0.0439(3) Uani d . 1 1 . .
C C9 0.76862(16) -0.0986(2) 0.94522(11) 0.0481(4) Uani d . 1 1 . .
C C8 0.73216(16) -0.00656(18) 1.01974(11) 0.0420(3) Uani d . 1 1 B .
N N1 0.57113(16) 0.3034(2) 0.82953(10) 0.0650(4) Uani d . 1 1 . .
H H1A 0.5345 0.3890 0.8566 0.078 Uiso calc R 1 1 . .
H H1B 0.5666 0.3014 0.7668 0.078 Uiso calc R 1 1 . .
C C10 0.8661(2) 0.0583(3) 1.18824(14) 0.0791(6) Uani d . 1 1 . .
H H10A 0.8837 0.0168 1.2549 0.119 Uiso calc R 1 1 A 1
H H10B 0.8258 0.1734 1.1861 0.119 Uiso calc R 1 1 A 1
H H10C 0.9528 0.0626 1.1637 0.119 Uiso calc R 1 1 A 1
C C4 0.76560(17) -0.0641(2) 1.12553(12) 0.0528(4) Uani d . 1 1 B 1
H H4 0.6773 -0.0591 1.1509 0.063 Uiso calc PR 0.810(5) 1 C 1
C C5 0.8427(2) -0.2719(2) 0.95380(14) 0.0663(5) Uani d . 1 1 B 1
H H5A 0.9131 -0.2740 0.9118 0.080 Uiso calc PR 0.810(5) 1 C 1
H H5B 0.7762 -0.3655 0.9336 0.080 Uiso calc PR 0.810(5) 1 C 1
C C7 0.8107(4) -0.2568(4) 1.1298(2) 0.0708(8) Uani d P 0.810(5) 1 B 1
H H7A 0.8542 -0.2857 1.1966 0.085 Uiso calc PR 0.810(5) 1 C 1
H H7B 0.7281 -0.3300 1.1123 0.085 Uiso calc PR 0.810(5) 1 C 1
C C6 0.9126(4) -0.2970(4) 1.06146(19) 0.0730(8) Uani d P 0.810(5) 1 B 1
H H6A 0.9452 -0.4168 1.0715 0.088 Uiso calc PR 0.810(5) 1 C 1
H H6B 0.9934 -0.2202 1.0766 0.088 Uiso calc PR 0.810(5) 1 C 1
C C4' 0.76560(17) -0.0641(2) 1.12553(12) 0.0528(4) Uani d P 0.00 1 B 2
H H4A 0.6823 -0.0925 1.1538 0.063 Uiso calc PR 0.190(5) 1 C 2
C C5' 0.8427(2) -0.2719(2) 0.95380(14) 0.0663(5) Uani d P 0.00 1 B 2
H H5C 0.9410 -0.2557 0.9498 0.080 Uiso calc PR 0.190(5) 1 C 2
H H5D 0.8009 -0.3485 0.9006 0.080 Uiso calc PR 0.190(5) 1 C 2
C C7' 0.8760(17) -0.2149(18) 1.1356(10) 0.0708(8) Uani d P 0.190(5) 1 B 2
H H7C 0.8836 -0.2697 1.1996 0.085 Uiso calc PR 0.190(5) 1 C 2
H H7D 0.9673 -0.1679 1.1297 0.085 Uiso calc PR 0.190(5) 1 C 2
C C6' 0.8294(17) -0.3534(17) 1.0531(9) 0.0730(8) Uani d P 0.190(5) 1 B 2
H H6C 0.8883 -0.4567 1.0650 0.088 Uiso calc PR 0.190(5) 1 C 2
H H6D 0.7329 -0.3882 1.0528 0.088 Uiso calc PR 0.190(5) 1 C 2

loop_
_atom_site_aniso_label
_atom_site_aniso_U_11
_atom_site_aniso_U_22
_atom_site_aniso_U_33
_atom_site_aniso_U_12
_atom_site_aniso_U_13
_atom_site_aniso_U_23
S1 0.0652(3) 0.0563(3) 0.0354(2) 0.01326(18) 0.00757(18) -0.00553(16)
C3 0.0464(7) 0.0441(8) 0.0358(7) -0.0006(6) 0.0074(5) -0.0036(6)
C1 0.0574(9) 0.0472(8) 0.0362(7) 0.0016(7) 0.0063(6) -0.0003(6)
N2 0.0859(11) 0.0645(9) 0.0477(8) 0.0141(8) 0.0176(7) -0.0073(7)
C2 0.0486(8) 0.0458(8) 0.0369(7) 0.0041(6) 0.0062(6) -0.0016(6)
C9 0.0532(8) 0.0470(9) 0.0435(8) 0.0064(7) 0.0073(6) 0.0019(6)
C8 0.0429(7) 0.0449(8) 0.0373(8) -0.0026(6) 0.0044(6) 0.0023(6)
N1 0.0891(11) 0.0662(9) 0.0391(7) 0.0320(8) 0.0095(7) 0.0061(6)
C10 0.0743(13) 0.1082(17) 0.0479(11) -0.0107(12) -0.0082(9) 0.0044(11)
C4 0.0556(9) 0.0618(10) 0.0413(8) -0.0008(8) 0.0095(7) 0.0107(8)
C5 0.0798(12) 0.0545(10) 0.0669(12) 0.0193(9) 0.0196(9) 0.0058(9)
C7 0.083(2) 0.0661(16) 0.0646(14) 0.0052(14) 0.0166(15) 0.0268(12)
C6 0.0775(19) 0.0668(16) 0.0730(15) 0.0256(14) 0.0090(14) 0.0181(12)
C4' 0.0556(9) 0.0618(10) 0.0413(8) -0.0008(8) 0.0095(7) 0.0107(8)
C5' 0.0798(12) 0.0545(10) 0.0669(12) 0.0193(9) 0.0196(9) 0.0058(9)
C7' 0.083(2) 0.0661(16) 0.0646(14) 0.0052(14) 0.0166(15) 0.0268(12)
C6' 0.0775(19) 0.0668(16) 0.0730(15) 0.0256(14) 0.0090(14) 0.0181(12)

loop_
_atom_type_symbol
_atom_type_description
_atom_type_scat_dispersion_real
_atom_type_scat_dispersion_imag
_atom_type_scat_source
C C 0.0033 0.0016 'International Tables Vol C Tables 4.2.6.8 and 6.1.1.4'
H H 0.0000 0.0000 'International Tables Vol C Tables 4.2.6.8 and 6.1.1.4'
N N 0.0061 0.0033 'International Tables Vol C Tables 4.2.6.8 and 6.1.1.4'
S S 0.1246 0.1234 'International Tables Vol C Tables 4.2.6.8 and 6.1.1.4'

loop_
_geom_angle_atom_site_label_1
_geom_angle_atom_site_label_2
_geom_angle_atom_site_label_3
_geom_angle
C2 S1 C9 92.20(7)
C2 C3 C1 122.84(14)
C2 C3 C8 113.43(13)
C1 C3 C8 123.61(13)
N2 C1 C3 178.40(17)
N1 C2 C3 129.43(14)
N1 C2 S1 120.27(11)
C3 C2 S1 110.29(11)
C8 C9 C5 125.99(15)
C8 C9 S1 111.95(12)
C5 C9 S1 122.00(12)
C9 C8 C3 112.13(14)
C9 C8 C4 123.39(14)
C3 C8 C4 124.46(14)
C2 N1 H1A 120.0
C2 N1 H1B 120.0
H1A N1 H1B 120.0
C4 C10 H10A 109.5
C4 C10 H10B 109.5
H10A C10 H10B 109.5
C4 C10 H10C 109.5
H10A C10 H10C 109.5
H10B C10 H10C 109.5
C8 C4 C10 112.49(15)
C8 C4 C7 109.16(16)
C10 C4 C7 115.0(2)
C8 C4 H4 106.5
C10 C4 H4 106.5
C7 C4 H4 106.5
C9 C5 C6 108.02(16)
C9 C5 H5A 110.1
C6 C5 H5A 110.1
C9 C5 H5B 110.1
C6 C5 H5B 110.1
H5A C5 H5B 108.4
C6 C7 C4 112.5(2)
C6 C7 H7A 109.1
C4 C7 H7A 109.1
C6 C7 H7B 109.1
C4 C7 H7B 109.1
H7A C7 H7B 107.8
C7 C6 C5 110.9(3)
C7 C6 H6A 109.5
C5 C6 H6A 109.5
C7 C6 H6B 109.5
C5 C6 H6B 109.5
H6A C6 H6B 108.1
C6' C7' H7C 109.8
C6' C7' H7D 109.8
H7C C7' H7D 108.3
C7' C6' H6C 110.0
C7' C6' H6D 110.0
H6C C6' H6D 108.4

loop_
_geom_bond_atom_site_label_1
_geom_bond_atom_site_label_2
_geom_bond_distance
S1 C2 1.7256(14)
S1 C9 1.7397(16)
C3 C2 1.3768(19)
C3 C1 1.417(2)
C3 C8 1.443(2)
C1 N2 1.146(2)
C2 N1 1.3499(19)
C9 C8 1.345(2)
C9 C5 1.500(2)
C8 C4 1.505(2)
N1 H1A 0.8600
N1 H1B 0.8600
C10 C4 1.507(3)
C10 H10A 0.9600
C10 H10B 0.9600
C10 H10C 0.9600
C4 C7 1.533(3)
C4 H4 0.9800
C5 C6 1.533(3)
C5 H5A 0.9700
C5 H5B 0.9700
C7 C6 1.513(5)
C7 H7A 0.9700
C7 H7B 0.9700
C6 H6A 0.9700
C6 H6B 0.9700
C7' C6' 1.56(2)
C7' H7C 0.9700
C7' H7D 0.9700
C6' H6C 0.9700
C6' H6D 0.9700

loop_
_geom_hbond_atom_site_label_D
_geom_hbond_atom_site_label_H
_geom_hbond_atom_site_label_A
_geom_hbond_site_symmetry_A
_geom_hbond_distance_DH
_geom_hbond_distance_HA
_geom_hbond_distance_DA
_geom_hbond_angle_DHA
N1 H1A N2 3_667 0.86 2.243 3.088(2) 167
N1 H1B N2 4_565 0.86 2.558 3.349(2) 153

loop_
_geom_torsion_atom_site_label_1
_geom_torsion_atom_site_label_2
_geom_torsion_atom_site_label_3
_geom_torsion_atom_site_label_4
_geom_torsion
C2 C3 C1 N2 158(6)
C8 C3 C1 N2 -17(6)
C1 C3 C2 N1 5.0(3)
C8 C3 C2 N1 -178.86(16)
C1 C3 C2 S1 -176.09(12)
C8 C3 C2 S1 0.05(16)
C9 S1 C2 N1 179.29(14)
C9 S1 C2 C3 0.28(12)
C2 S1 C9 C8 -0.56(13)
C2 S1 C9 C5 176.80(15)
C5 C9 C8 C3 -176.56(16)
S1 C9 C8 C3 0.67(17)
C5 C9 C8 C4 1.9(3)
S1 C9 C8 C4 179.16(12)
C2 C3 C8 C9 -0.47(19)
C1 C3 C8 C9 175.63(14)
C2 C3 C8 C4 -178.94(14)
C1 C3 C8 C4 -2.8(2)
C9 C8 C4 C10 114.82(19)
C3 C8 C4 C10 -66.9(2)
C9 C8 C4 C7 -14.1(3)
C3 C8 C4 C7 164.16(19)
C8 C9 C5 C6 -18.6(3)
S1 C9 C5 C6 164.40(18)
C8 C4 C7 C6 44.6(3)
C10 C4 C7 C6 -82.9(3)
C4 C7 C6 C5 -64.8(4)
C9 C5 C6 C7 47.9(3)
